data_2225104
loop_
_publ_author_name
'Liu, Lin'

_publ_section_title
;
 {2-[2-(Ethylamino)ethyliminomethyl]-5-methoxyphenolato}thiocyanatonickel(II)
;
_journal_coeditor_code RZ2410
_journal_issue 2
_journal_name_full 'Acta Crystallographica Section E'
_journal_page_first m195
_journal_paper_doi 10.1107/S1600536810002357
_journal_volume 66
_journal_year 2010
_chemical_formula_iupac '[Ni (C12 H17 N2 O2) (N C S)]'
_chemical_formula_moiety 'C13 H17 N3 Ni O2 S'
_chemical_formula_sum 'C13 H17 N3 Ni O2 S'
_chemical_formula_weight 338.07
_chemical_name_systematic
;
{2-[2-(Ethylamino)ethyliminomethyl]-5-methoxyphenolato}thiocyanatonickel(II)
;
_space_group_IT_number 14
_symmetry_cell_setting monoclinic
_symmetry_space_group_name_Hall '-P 2ybc'
_symmetry_space_group_name_H-M 'P 1 21/c 1'
_atom_sites_solution_hydrogens geom
_atom_sites_solution_primary direct
_atom_sites_solution_secondary difmap
_audit_creation_method SHELXL-97
_cell_angle_alpha 90.00
_cell_angle_beta 111.716(11)
_cell_angle_gamma 90.00
_cell_formula_units_Z 4
_cell_length_a 9.298(7)
_cell_length_b 19.679(14)
_cell_length_c 8.461(7)
_cell_measurement_reflns_used 1958
_cell_measurement_temperature 298(2)
_cell_measurement_theta_max 24.5
_cell_measurement_theta_min 2.4
_cell_volume 1438.3(19)
_computing_cell_refinement 'SAINT (Bruker, 1998)'
_computing_data_collection 'SMART (Bruker, 1998)'
_computing_data_reduction 'SAINT (Bruker, 1998)'
_computing_molecular_graphics 'SHELXTL (Sheldrick, 2008)'
_computing_publication_material 'SHELXTL (Sheldrick, 2008)'
_computing_structure_refinement 'SHELXL97 (Sheldrick, 2008)'
_computing_structure_solution 'SHELXS97 (Sheldrick, 2008)'
_diffrn_ambient_temperature 298(2)
_diffrn_measured_fraction_theta_full 0.983
_diffrn_measured_fraction_theta_max 0.983
_diffrn_measurement_device_type 'Bruker SMART CCD area-detector'
_diffrn_measurement_method '\w scan'
_diffrn_radiation_monochromator graphite
_diffrn_radiation_source 'fine-focus sealed tube'
_diffrn_radiation_type MoK\a
_diffrn_radiation_wavelength 0.71073
_diffrn_reflns_av_R_equivalents 0.0707
_diffrn_reflns_av_sigmaI/netI 0.0878
_diffrn_reflns_limit_h_max 11
_diffrn_reflns_limit_h_min -10
_diffrn_reflns_limit_k_max 16
_diffrn_reflns_limit_k_min -23
_diffrn_reflns_limit_l_max 9
_diffrn_reflns_limit_l_min -9
_diffrn_reflns_number 6520
_diffrn_reflns_theta_full 25.06
_diffrn_reflns_theta_max 25.06
_diffrn_reflns_theta_min 2.36
_exptl_absorpt_coefficient_mu 1.498
_exptl_absorpt_correction_T_max 0.7538
_exptl_absorpt_correction_T_min 0.7245
_exptl_absorpt_correction_type multi-scan
_exptl_absorpt_process_details '(SADABS; Sheldrick, 2008)'
_exptl_crystal_colour red
_exptl_crystal_density_diffrn 1.561
_exptl_crystal_density_method 'not measured'
_exptl_crystal_description block
_exptl_crystal_F_000 704
_exptl_crystal_size_max 0.23
_exptl_crystal_size_mid 0.20
_exptl_crystal_size_min 0.20
_refine_diff_density_max 0.395
_refine_diff_density_min -0.520
_refine_ls_extinction_method none
_refine_ls_goodness_of_fit_ref 1.077
_refine_ls_hydrogen_treatment mixed
_refine_ls_matrix_type full
_refine_ls_number_parameters 186
_refine_ls_number_reflns 2500
_refine_ls_number_restraints 1
_refine_ls_restrained_S_all 1.077
_refine_ls_R_factor_all 0.1068
_refine_ls_R_factor_gt 0.0515
_refine_ls_shift/su_max 0.001
_refine_ls_shift/su_mean 0.000
_refine_ls_structure_factor_coef Fsqd
_refine_ls_weighting_details 'calc w=1/[\s^2^(Fo^2^)+(0.0494P)^2^+0.2075P] where P=(Fo^2^+2Fc^2^)/3'
_refine_ls_weighting_scheme calc
_refine_ls_wR_factor_gt 0.1046
_refine_ls_wR_factor_ref 0.1268
_reflns_number_gt 1564
_reflns_number_total 2500
_reflns_threshold_expression I>2\s(I)
_cod_data_source_file rz2410.cif
_cod_data_source_block I
_cod_original_sg_symbol_H-M 'P 21/c'
_cod_database_code 2225104
_cod_database_fobs_code 2225104

loop_
_symmetry_equiv_pos_as_xyz
'x, y, z'
'-x, y+1/2, -z+1/2'
'-x, -y, -z'
'x, -y-1/2, z-1/2'

loop_
_atom_site_type_symbol
_atom_site_label
_atom_site_fract_x
_atom_site_fract_y
_atom_site_fract_z
_atom_site_U_iso_or_equiv
_atom_site_adp_type
_atom_site_calc_flag
_atom_site_refinement_flags
_atom_site_occupancy
_atom_site_disorder_assembly
_atom_site_disorder_group
Ni Ni1 0.66858(7) 0.96690(3) 0.04177(8) 0.0404(2) Uani d . 1 . .
N N1 0.8603(5) 0.9561(2) 0.2264(5) 0.0469(11) Uani d . 1 . .
N N2 0.5948(5) 0.8919(2) 0.1568(6) 0.0493(11) Uani d D 1 . .
N N3 0.4937(5) 0.9566(2) -0.1713(6) 0.0522(12) Uani d . 1 . .
O O1 0.7312(4) 1.04775(15) -0.0367(4) 0.0453(9) Uani d . 1 . .
O O2 1.0527(5) 1.2299(2) -0.0529(5) 0.0685(12) Uani d . 1 . .
S S1 0.3559(2) 0.90996(10) -0.4968(2) 0.1057(8) Uani d . 1 . .
C C1 0.9916(6) 1.0501(2) 0.1607(6) 0.0430(13) Uani d . 1 . .
C C2 0.8670(6) 1.0760(3) 0.0252(6) 0.0401(12) Uani d . 1 . .
C C3 0.8866(6) 1.1367(2) -0.0506(6) 0.0459(13) Uani d . 1 . .
H H3 0.8042 1.1550 -0.1406 0.055 Uiso calc R 1 . .
C C4 1.0268(7) 1.1694(3) 0.0070(7) 0.0501(14) Uani d . 1 . .
C C5 1.1530(7) 1.1415(3) 0.1362(7) 0.0557(15) Uani d . 1 . .
H H5 1.2489 1.1629 0.1717 0.067 Uiso calc R 1 . .
C C6 1.1350(6) 1.0835(3) 0.2092(7) 0.0516(14) Uani d . 1 . .
H H6 1.2202 1.0646 0.2947 0.062 Uiso calc R 1 . .
C C7 0.9819(7) 0.9921(3) 0.2524(6) 0.0475(13) Uani d . 1 . .
H H7 1.0719 0.9784 0.3402 0.057 Uiso calc R 1 . .
C C8 0.8622(6) 0.8990(2) 0.3367(6) 0.0534(15) Uani d . 1 . .
H H8A 0.9347 0.9074 0.4515 0.064 Uiso calc R 1 . .
H H8B 0.8929 0.8577 0.2949 0.064 Uiso calc R 1 . .
C C9 0.7018(6) 0.8923(3) 0.3346(7) 0.0562(15) Uani d . 1 . .
H H9A 0.6919 0.8504 0.3903 0.067 Uiso calc R 1 . .
H H9B 0.6784 0.9300 0.3947 0.067 Uiso calc R 1 . .
C C10 0.5750(7) 0.8253(3) 0.0735(8) 0.0659(17) Uani d . 1 . .
H H10A 0.6760 0.8084 0.0835 0.079 Uiso calc R 1 . .
H H10B 0.5144 0.8312 -0.0467 0.079 Uiso calc R 1 . .
C C11 0.4994(8) 0.7737(3) 0.1418(11) 0.112(3) Uani d . 1 . .
H H11A 0.5622 0.7648 0.2586 0.168 Uiso calc R 1 . .
H H11B 0.4869 0.7326 0.0770 0.168 Uiso calc R 1 . .
H H11C 0.3998 0.7900 0.1342 0.168 Uiso calc R 1 . .
C C12 0.9247(8) 1.2632(3) -0.1721(8) 0.080(2) Uani d . 1 . .
H H12A 0.8835 1.2361 -0.2733 0.120 Uiso calc R 1 . .
H H12B 0.9566 1.3065 -0.1999 0.120 Uiso calc R 1 . .
H H12C 0.8466 1.2698 -0.1247 0.120 Uiso calc R 1 . .
C C13 0.4377(6) 0.9358(3) -0.3067(8) 0.0506(14) Uani d . 1 . .
H H2 0.507(4) 0.908(3) 0.164(7) 0.080 Uiso d D 1 . .

loop_
_atom_site_aniso_label
_atom_site_aniso_U_11
_atom_site_aniso_U_22
_atom_site_aniso_U_33
_atom_site_aniso_U_12
_atom_site_aniso_U_13
_atom_site_aniso_U_23
Ni1 0.0370(4) 0.0427(4) 0.0389(4) -0.0023(3) 0.0108(3) 0.0030(3)
N1 0.046(3) 0.051(3) 0.046(3) 0.007(2) 0.021(2) 0.009(2)
N2 0.045(3) 0.049(3) 0.052(3) 0.002(2) 0.016(2) 0.001(2)
N3 0.046(3) 0.061(3) 0.048(3) -0.009(2) 0.017(2) 0.004(2)
O1 0.038(2) 0.049(2) 0.045(2) 0.0006(17) 0.0100(17) 0.0081(15)
O2 0.066(3) 0.070(3) 0.077(3) -0.021(2) 0.036(3) 0.003(2)
S1 0.1060(17) 0.1090(16) 0.0647(12) 0.0371(12) -0.0118(11) -0.0307(10)
C1 0.047(4) 0.047(3) 0.037(3) 0.005(3) 0.018(3) -0.004(2)
C2 0.033(3) 0.052(3) 0.039(3) -0.002(3) 0.018(3) -0.007(2)
C3 0.045(3) 0.050(3) 0.049(3) 0.002(3) 0.024(3) 0.004(2)
C4 0.058(4) 0.054(3) 0.051(4) -0.005(3) 0.036(3) -0.001(3)
C5 0.043(4) 0.077(4) 0.056(4) -0.015(3) 0.028(3) -0.008(3)
C6 0.037(3) 0.071(4) 0.050(3) 0.001(3) 0.019(3) -0.006(3)
C7 0.040(3) 0.057(3) 0.045(3) 0.007(3) 0.014(3) -0.005(3)
C8 0.059(4) 0.048(3) 0.046(3) 0.004(3) 0.011(3) 0.007(2)
C9 0.057(4) 0.064(4) 0.049(4) 0.001(3) 0.020(3) 0.011(3)
C10 0.067(4) 0.053(4) 0.076(4) -0.010(3) 0.024(4) -0.001(3)
C11 0.099(6) 0.053(4) 0.213(9) -0.003(4) 0.092(6) 0.008(5)
C12 0.095(5) 0.067(4) 0.087(5) -0.015(4) 0.044(5) 0.019(4)
C13 0.043(4) 0.050(3) 0.053(4) 0.011(3) 0.011(3) 0.002(3)

loop_
_atom_type_symbol
_atom_type_description
_atom_type_scat_dispersion_real
_atom_type_scat_dispersion_imag
_atom_type_scat_source
C C 0.0033 0.0016 'International Tables Vol C Tables 4.2.6.8 and 6.1.1.4'
H H 0.0000 0.0000 'International Tables Vol C Tables 4.2.6.8 and 6.1.1.4'
N N 0.0061 0.0033 'International Tables Vol C Tables 4.2.6.8 and 6.1.1.4'
O O 0.0106 0.0060 'International Tables Vol C Tables 4.2.6.8 and 6.1.1.4'
S S 0.1246 0.1234 'International Tables Vol C Tables 4.2.6.8 and 6.1.1.4'
Ni Ni 0.3393 1.1124 'International Tables Vol C Tables 4.2.6.8 and 6.1.1.4'

loop_
_geom_angle_atom_site_label_1
_geom_angle_atom_site_label_2
_geom_angle_atom_site_label_3
_geom_angle_site_symmetry_1
_geom_angle_site_symmetry_3
_geom_angle
_geom_angle_publ_flag
O1 Ni1 N1 . . 93.75(17) ?
O1 Ni1 N3 . . 91.31(16) ?
N1 Ni1 N3 . . 164.13(18) ?
O1 Ni1 N2 . . 169.56(16) ?
N1 Ni1 N2 . . 84.54(18) ?
N3 Ni1 N2 . . 93.08(18) ?
C7 N1 C8 . . 121.0(5) ?
C7 N1 Ni1 . . 125.4(4) ?
C8 N1 Ni1 . . 113.5(3) ?
C9 N2 C10 . . 114.5(4) ?
C9 N2 Ni1 . . 105.5(3) ?
C10 N2 Ni1 . . 115.2(4) ?
C9 N2 H2 . . 103(4) ?
C10 N2 H2 . . 113(4) ?
Ni1 N2 H2 . . 105(4) ?
C13 N3 Ni1 . . 151.9(5) ?
C2 O1 Ni1 . . 126.6(3) ?
C4 O2 C12 . . 117.3(5) ?
C2 C1 C7 . . 123.4(5) ?
C2 C1 C6 . . 118.8(5) ?
C7 C1 C6 . . 117.9(5) ?
O1 C2 C1 . . 124.4(5) ?
O1 C2 C3 . . 116.9(5) ?
C1 C2 C3 . . 118.7(5) ?
C4 C3 C2 . . 120.4(5) ?
C4 C3 H3 . . 119.8 ?
C2 C3 H3 . . 119.8 ?
O2 C4 C3 . . 123.9(5) ?
O2 C4 C5 . . 115.4(5) ?
C3 C4 C5 . . 120.7(5) ?
C6 C5 C4 . . 119.2(5) ?
C6 C5 H5 . . 120.4 ?
C4 C5 H5 . . 120.4 ?
C5 C6 C1 . . 122.1(5) ?
C5 C6 H6 . . 119.0 ?
C1 C6 H6 . . 119.0 ?
N1 C7 C1 . . 126.0(5) ?
N1 C7 H7 . . 117.0 ?
C1 C7 H7 . . 117.0 ?
N1 C8 C9 . . 106.6(4) ?
N1 C8 H8A . . 110.4 ?
C9 C8 H8A . . 110.4 ?
N1 C8 H8B . . 110.4 ?
C9 C8 H8B . . 110.4 ?
H8A C8 H8B . . 108.6 ?
N2 C9 C8 . . 108.0(4) ?
N2 C9 H9A . . 110.1 ?
C8 C9 H9A . . 110.1 ?
N2 C9 H9B . . 110.1 ?
C8 C9 H9B . . 110.1 ?
H9A C9 H9B . . 108.4 ?
N2 C10 C11 . . 114.9(6) ?
N2 C10 H10A . . 108.5 ?
C11 C10 H10A . . 108.5 ?
N2 C10 H10B . . 108.5 ?
C11 C10 H10B . . 108.5 ?
H10A C10 H10B . . 107.5 ?
C10 C11 H11A . . 109.5 ?
C10 C11 H11B . . 109.5 ?
H11A C11 H11B . . 109.5 ?
C10 C11 H11C . . 109.5 ?
H11A C11 H11C . . 109.5 ?
H11B C11 H11C . . 109.5 ?
O2 C12 H12A . . 109.5 ?
O2 C12 H12B . . 109.5 ?
H12A C12 H12B . . 109.5 ?
O2 C12 H12C . . 109.5 ?
H12A C12 H12C . . 109.5 ?
H12B C12 H12C . . 109.5 ?
N3 C13 S1 . . 177.6(5) ?

loop_
_geom_bond_atom_site_label_1
_geom_bond_atom_site_label_2
_geom_bond_site_symmetry_2
_geom_bond_distance
_geom_bond_publ_flag
Ni1 O1 . 1.897(3) ?
Ni1 N1 . 1.898(4) ?
Ni1 N3 . 1.940(5) ?
Ni1 N2 . 2.023(5) ?
N1 C7 . 1.281(6) ?
N1 C8 . 1.457(6) ?
N2 C9 . 1.465(6) ?
N2 C10 . 1.467(7) ?
N2 H2 . 0.90(5) ?
N3 C13 . 1.144(6) ?
O1 C2 . 1.299(5) ?
O2 C4 . 1.351(6) ?
O2 C12 . 1.405(7) ?
S1 C13 . 1.588(6) ?
C1 C2 . 1.391(7) ?
C1 C7 . 1.403(7) ?
C1 C6 . 1.404(7) ?
C2 C3 . 1.399(7) ?
C3 C4 . 1.371(7) ?
C3 H3 . 0.9300 ?
C4 C5 . 1.387(7) ?
C5 C6 . 1.338(7) ?
C5 H5 . 0.9300 ?
C6 H6 . 0.9300 ?
C7 H7 . 0.9300 ?
C8 C9 . 1.491(7) ?
C8 H8A . 0.9700 ?
C8 H8B . 0.9700 ?
C9 H9A . 0.9700 ?
C9 H9B . 0.9700 ?
C10 C11 . 1.469(8) ?
C10 H10A . 0.9700 ?
C10 H10B . 0.9700 ?
C11 H11A . 0.9600 ?
C11 H11B . 0.9600 ?
C11 H11C . 0.9600 ?
C12 H12A . 0.9600 ?
C12 H12B . 0.9600 ?
C12 H12C . 0.9600 ?

loop_
_geom_hbond_atom_site_label_D
_geom_hbond_atom_site_label_H
_geom_hbond_atom_site_label_A
_geom_hbond_site_symmetry_A
_geom_hbond_distance_DH
_geom_hbond_distance_HA
_geom_hbond_distance_DA
_geom_hbond_angle_DHA
N2 H2 O1 3_675 0.90(5) 2.25(3) 3.059(6) 150(5)
C7 H7 S1 1_656 0.93 2.83 3.708(6) 158
